data_4341289
loop_
_publ_author_name
'Alvarez, M. Angeles'
'Garc\'ia, M Esther'
'Garc\'ia-Viv\'o, Daniel'
'Lozano, Raquel'
'Ramos, Alberto'
'Ruiz, Miguel A.'

_publ_section_title
;
 Mild P-P Bond Cleavage in the Methyldiphosphenyl Complex
 [Mo2Cp2(\m-PCy2)(\m-\k(2):\k(2)-P2Me)(CO)2] To Give Novel
 Phosphide-Bridged Trinuclear Derivatives.
;
_journal_issue 20
_journal_name_full 'Inorganic chemistry'
_journal_page_first 11261
_journal_page_last 11273
_journal_paper_doi 10.1021/ic501857f
_journal_volume 53
_journal_year 2014
_chemical_compound_source 'synthesis as described'
_chemical_formula_moiety 'C33 H39 Mn Mo2 O5 P2'
_chemical_formula_sum 'C33 H39 Mn Mo2 O5 P2'
_chemical_formula_weight 824.4
_chemical_name_systematic
;
 ?
;
_space_group_IT_number 14
_symmetry_cell_setting monoclinic
_symmetry_Int_Tables_number 14
_symmetry_space_group_name_Hall '-P 2ybc'
_symmetry_space_group_name_H-M 'P 1 21/c 1'
_atom_sites_solution_hydrogens geom
_atom_sites_solution_primary direct
_atom_sites_solution_secondary difmap
_audit_conform_dict_location ftp://ftp.iucr.org/pub/cif_core.dic
_audit_conform_dict_name cif_core.dic
_audit_conform_dict_version 2.4
_audit_creation_method 'WinGX routine CIF_UPDATE'
_cell_angle_alpha 90
_cell_angle_beta 100.840(4)
_cell_angle_gamma 90
_cell_formula_units_Z 4
_cell_length_a 10.9898(3)
_cell_length_b 15.1118(4)
_cell_length_c 19.6212(9)
_cell_measurement_reflns_used 4142
_cell_measurement_temperature 123.0(1)
_cell_measurement_theta_max 69.2126
_cell_measurement_theta_min 3.7139
_cell_measurement_wavelength 1.54184
_cell_volume 3200.5(2)
_computing_cell_refinement
;
CrysAlis RED, Oxford Diffraction Ltd.,
Version 1.171.31.7 (release 18-10-2006 CrysAlis171 .NET)
(compiled Oct 18 2006,16:28:17)
;
_computing_data_collection
;
CrysAlis CCD, Oxford Diffraction Ltd.,
Version 1.171.31.7 (release 18-10-2006 CrysAlis171 .NET)
(compiled Oct 18 2006,16:28:17)
;
_computing_data_reduction
;
CrysAlis RED, Oxford Diffraction Ltd.,
Version 1.171.31.7 (release 18-10-2006 CrysAlis171 .NET)
(compiled Oct 18 2006,16:28:17)
;
_computing_molecular_graphics 'Ortep-3 for Windows (Farrugia, 1997)'
_computing_publication_material 'WinGX publication routines (Farrugia, 1999)'
_computing_structure_refinement 'SHELXL-97 (Sheldrick, 2008)'
_computing_structure_solution 'SHELXS-97 (Sheldrick, 2008)'
_diffrn_ambient_temperature 123(2)
_diffrn_measured_fraction_theta_full 0.977
_diffrn_measured_fraction_theta_max 0.977
_diffrn_measurement_device_type 'ONYX CCD'
_diffrn_measurement_method CCD
_diffrn_radiation_monochromator graphite
_diffrn_radiation_probe x-ray
_diffrn_radiation_source 'Nova (Cu) X-ray Source'
_diffrn_radiation_type CuK\a
_diffrn_radiation_wavelength 1.54184
_diffrn_reflns_av_R_equivalents 0.0546
_diffrn_reflns_av_unetI/netI 0.0617
_diffrn_reflns_limit_h_max 13
_diffrn_reflns_limit_h_min -13
_diffrn_reflns_limit_k_max 17
_diffrn_reflns_limit_k_min -13
_diffrn_reflns_limit_l_max 22
_diffrn_reflns_limit_l_min -23
_diffrn_reflns_number 14021
_diffrn_reflns_theta_full 69.34
_diffrn_reflns_theta_max 69.34
_diffrn_reflns_theta_min 3.72
_exptl_absorpt_coefficient_mu 10.757
_exptl_absorpt_correction_T_max 1.00000
_exptl_absorpt_correction_T_min 0.76119
_exptl_absorpt_correction_type multi-scan
_exptl_absorpt_process_details
;
CrysAlisPro, Agilent Technologies,
Version 1.171.35.19 (release 27-10-2011 CrysAlis171 .NET)
(compiled Oct 27 2011,15:02:11)
Empirical absorption correction using spherical harmonics,
 implemented in SCALE3 ABSPACK scaling algorithm.
;
_exptl_crystal_colour orange
_exptl_crystal_density_diffrn 1.711
_exptl_crystal_density_method 'not measured'
_exptl_crystal_description prism
_exptl_crystal_F_000 1664
_exptl_crystal_size_max 0.13
_exptl_crystal_size_mid 0.03
_exptl_crystal_size_min 0.01
_refine_diff_density_max 2.546
_refine_diff_density_min -1.488
_refine_diff_density_rms 0.146
_refine_ls_extinction_method none
_refine_ls_goodness_of_fit_ref 1.013
_refine_ls_hydrogen_treatment constr
_refine_ls_matrix_type full
_refine_ls_number_parameters 389
_refine_ls_number_reflns 5857
_refine_ls_number_restraints 0
_refine_ls_restrained_S_all 1.013
_refine_ls_R_factor_all 0.0686
_refine_ls_R_factor_gt 0.0523
_refine_ls_shift/su_max 0
_refine_ls_shift/su_mean 0
_refine_ls_structure_factor_coef Fsqd
_refine_ls_weighting_details 'calc w=1/[\s^2^(Fo^2^)+(0.0841P)^2^+0.0000P] where P=(Fo^2^+2Fc^2^)/3'
_refine_ls_weighting_scheme calc
_refine_ls_wR_factor_gt 0.1292
_refine_ls_wR_factor_ref 0.1424
_reflns_number_gt 4604
_reflns_number_total 5857
_reflns_threshold_expression >2\s(I)
_cod_data_source_file ic501857f_si_002.cif
_cod_data_source_block compound5
_cod_depositor_comments 'Adding full bibliography for 4341286--4341289.cif.'
_cod_original_cell_volume 3200.46(19)
_cod_database_code 4341289

loop_
_symmetry_equiv_pos_as_xyz
'x, y, z'
'-x, y+1/2, -z+1/2'
'-x, -y, -z'
'x, -y-1/2, z-1/2'

loop_
_atom_site_label
_atom_site_type_symbol
_atom_site_fract_x
_atom_site_fract_y
_atom_site_fract_z
_atom_site_U_iso_or_equiv
_atom_site_adp_type
_atom_site_occupancy
_atom_site_symmetry_multiplicity
_atom_site_calc_flag
_atom_site_refinement_flags
Mo1 Mo 0.23768(4) 0.80300(3) 0.14595(3) 0.02712(15) Uani 1 1 d .
Mo2 Mo 0.46010(4) 0.71521(3) 0.24641(3) 0.02766(15) Uani 1 1 d .
Mn1 Mn 0.09343(8) 0.66253(6) 0.29505(6) 0.0329(3) Uani 1 1 d .
P1 P 0.40547(12) 0.72272(9) 0.11432(8) 0.0264(3) Uani 1 1 d .
P2 P 0.22299(13) 0.71695(9) 0.23658(9) 0.0296(3) Uani 1 1 d .
O1 O 0.0403(4) 0.6676(3) 0.0776(3) 0.0424(11) Uani 1 1 d .
O2 O 0.3946(4) 0.5407(3) 0.3115(3) 0.0427(11) Uani 1 1 d .
O3 O 0.6120(4) 0.5686(3) 0.1882(2) 0.0360(10) Uani 1 1 d .
O4 O 0.2761(5) 0.6485(3) 0.4249(3) 0.0484(12) Uani 1 1 d .
O5 O 0.1370(5) 0.4798(3) 0.2550(3) 0.0641(17) Uani 1 1 d .
C1 C 0.1200(5) 0.7149(4) 0.1018(3) 0.0319(13) Uani 1 1 d .
C2 C 0.4109(5) 0.6055(4) 0.2841(4) 0.0352(14) Uani 1 1 d .
C3 C 0.5543(5) 0.6254(4) 0.2062(3) 0.0340(14) Uani 1 1 d .
C4 C 0.2051(6) 0.6538(4) 0.3735(4) 0.0347(14) Uani 1 1 d .
C5 C 0.1230(6) 0.5515(5) 0.2713(4) 0.0451(17) Uani 1 1 d .
C6 C 0.2311(6) 0.9374(4) 0.0805(4) 0.0424(17) Uani 1 1 d .
H6 H 0.2664 0.9422 0.0412 0.051 Uiso 1 1 calc R
C7 C 0.2894(6) 0.9559(4) 0.1487(4) 0.0416(17) Uani 1 1 d .
H7 H 0.3707 0.9749 0.1628 0.05 Uiso 1 1 calc R
C8 C 0.2025(6) 0.9406(4) 0.1925(4) 0.0359(14) Uani 1 1 d .
H8 H 0.2165 0.9472 0.2404 0.043 Uiso 1 1 calc R
C9 C 0.0920(6) 0.9137(4) 0.1500(4) 0.0404(16) Uani 1 1 d .
H9 H 0.019 0.9003 0.1653 0.048 Uiso 1 1 calc R
C10 C 0.1076(6) 0.9100(4) 0.0824(4) 0.0416(16) Uani 1 1 d .
H10 H 0.0482 0.8926 0.0445 0.05 Uiso 1 1 calc R
C11 C 0.6225(5) 0.7405(5) 0.3360(4) 0.0404(15) Uani 1 1 d .
H11 H 0.6741 0.6931 0.3516 0.049 Uiso 1 1 calc R
C12 C 0.6381(6) 0.8013(5) 0.2837(4) 0.0477(18) Uani 1 1 d .
H12 H 0.7024 0.8011 0.2589 0.057 Uiso 1 1 calc R
C13 C 0.5415(6) 0.8609(4) 0.2758(4) 0.0412(15) Uani 1 1 d .
H13 H 0.5294 0.9079 0.2446 0.049 Uiso 1 1 calc R
C14 C 0.4645(6) 0.8388(4) 0.3228(4) 0.0416(16) Uani 1 1 d .
H14 H 0.3925 0.8681 0.3283 0.05 Uiso 1 1 calc R
C15 C 0.5160(6) 0.7645(4) 0.3598(4) 0.0398(15) Uani 1 1 d .
H15 H 0.4843 0.736 0.3947 0.048 Uiso 1 1 calc R
C16 C -0.0348(5) 0.7325(4) 0.3476(4) 0.0399(15) Uani 1 1 d .
C17 C -0.0202(5) 0.7791(4) 0.2874(4) 0.0390(16) Uani 1 1 d .
H17 H 0.0109 0.8363 0.2867 0.047 Uiso 1 1 calc R
C18 C -0.0599(5) 0.7260(5) 0.2286(4) 0.0420(16) Uani 1 1 d .
H18 H -0.0603 0.7419 0.1828 0.05 Uiso 1 1 calc R
C19 C -0.0989(5) 0.6445(5) 0.2518(4) 0.0457(18) Uani 1 1 d .
H19 H -0.1297 0.5968 0.2239 0.055 Uiso 1 1 calc R
C20 C -0.0829(6) 0.6477(4) 0.3254(4) 0.0437(17) Uani 1 1 d .
H20 H -0.1007 0.6023 0.354 0.052 Uiso 1 1 calc R
C21 C -0.0163(6) 0.7677(5) 0.4179(4) 0.0510(18) Uani 1 1 d .
H21A H 0.0383 0.8178 0.4216 0.077 Uiso 1 1 calc R
H21B H 0.0195 0.7229 0.4501 0.077 Uiso 1 1 calc R
H21C H -0.0946 0.7858 0.4282 0.077 Uiso 1 1 calc R
C22 C 0.3788(5) 0.6159(4) 0.0653(3) 0.0299(12) Uani 1 1 d .
H22 H 0.4602 0.5929 0.0606 0.036 Uiso 1 1 calc R
C23 C 0.3062(5) 0.6337(4) -0.0081(3) 0.0351(14) Uani 1 1 d .
H23A H 0.2296 0.6639 -0.0048 0.042 Uiso 1 1 calc R
H23B H 0.3544 0.6729 -0.0318 0.042 Uiso 1 1 calc R
C24 C 0.2757(6) 0.5507(4) -0.0510(4) 0.0406(15) Uani 1 1 d .
H24A H 0.3516 0.525 -0.0605 0.049 Uiso 1 1 calc R
H24B H 0.2237 0.566 -0.0951 0.049 Uiso 1 1 calc R
C25 C 0.2085(6) 0.4822(4) -0.0137(4) 0.0479(18) Uani 1 1 d .
H25A H 0.1287 0.5053 -0.008 0.057 Uiso 1 1 calc R
H25B H 0.1945 0.4285 -0.0412 0.057 Uiso 1 1 calc R
C26 C 0.2869(6) 0.4612(4) 0.0572(4) 0.0405(15) Uani 1 1 d .
H26A H 0.364 0.434 0.051 0.049 Uiso 1 1 calc R
H26B H 0.243 0.4191 0.081 0.049 Uiso 1 1 calc R
C27 C 0.3156(6) 0.5445(4) 0.1020(4) 0.0345(14) Uani 1 1 d .
H27A H 0.2391 0.568 0.1126 0.041 Uiso 1 1 calc R
H27B H 0.3691 0.5289 0.1455 0.041 Uiso 1 1 calc R
C28 C 0.5256(5) 0.7744(4) 0.0703(4) 0.0327(13) Uani 1 1 d .
H28 H 0.4933 0.7687 0.0204 0.039 Uiso 1 1 calc R
C29 C 0.5444(6) 0.8722(4) 0.0833(5) 0.0472(18) Uani 1 1 d .
H29A H 0.581 0.8816 0.1317 0.057 Uiso 1 1 calc R
H29B H 0.4646 0.9017 0.0742 0.057 Uiso 1 1 calc R
C30 C 0.6272(6) 0.9125(4) 0.0383(4) 0.0474(18) Uani 1 1 d .
H30A H 0.6391 0.9749 0.0492 0.057 Uiso 1 1 calc R
H30B H 0.5878 0.9074 -0.0101 0.057 Uiso 1 1 calc R
C31 C 0.7533(6) 0.8658(5) 0.0499(4) 0.0459(17) Uani 1 1 d .
H31A H 0.8025 0.8893 0.0178 0.055 Uiso 1 1 calc R
H31B H 0.7973 0.8773 0.0967 0.055 Uiso 1 1 calc R
C32 C 0.7376(6) 0.7682(4) 0.0391(4) 0.0430(16) Uani 1 1 d .
H32A H 0.8179 0.7398 0.051 0.052 Uiso 1 1 calc R
H32B H 0.7052 0.7567 -0.0095 0.052 Uiso 1 1 calc R
C33 C 0.6500(5) 0.7277(4) 0.0829(4) 0.0374(15) Uani 1 1 d .
H33A H 0.6378 0.6655 0.0714 0.045 Uiso 1 1 calc R
H33B H 0.6874 0.732 0.1317 0.045 Uiso 1 1 calc R

loop_
_atom_site_aniso_label
_atom_site_aniso_U_11
_atom_site_aniso_U_22
_atom_site_aniso_U_33
_atom_site_aniso_U_23
_atom_site_aniso_U_13
_atom_site_aniso_U_12
Mo1 0.0211(2) 0.0206(2) 0.0413(3) 0.00040(19) 0.00997(19) 0.00086(15)
Mo2 0.0208(2) 0.0242(2) 0.0392(3) 0.00003(19) 0.00885(19) 0.00054(16)
Mn1 0.0236(5) 0.0264(5) 0.0519(7) 0.0032(4) 0.0149(4) -0.0008(3)
P1 0.0205(6) 0.0210(6) 0.0389(9) 0.0003(6) 0.0087(6) -0.0001(5)
P2 0.0209(7) 0.0254(7) 0.0444(10) 0.0019(6) 0.0111(6) -0.0003(5)
O1 0.030(2) 0.036(2) 0.062(3) -0.012(2) 0.009(2) -0.0090(19)
O2 0.040(2) 0.027(2) 0.064(3) 0.009(2) 0.017(2) 0.0045(18)
O3 0.030(2) 0.029(2) 0.052(3) -0.001(2) 0.0159(19) 0.0104(17)
O4 0.047(3) 0.051(3) 0.049(3) 0.003(2) 0.015(3) 0.008(2)
O5 0.056(3) 0.029(3) 0.113(5) -0.010(3) 0.032(3) -0.007(2)
C1 0.028(3) 0.030(3) 0.041(4) 0.004(3) 0.013(3) 0.011(2)
C2 0.027(3) 0.032(3) 0.048(4) 0.000(3) 0.010(3) 0.003(2)
C3 0.031(3) 0.028(3) 0.044(4) 0.003(3) 0.007(3) -0.007(2)
C4 0.034(3) 0.034(3) 0.040(4) 0.005(3) 0.018(3) 0.002(2)
C5 0.035(3) 0.038(4) 0.067(5) 0.006(3) 0.023(3) -0.005(3)
C6 0.052(4) 0.021(3) 0.060(5) 0.011(3) 0.027(4) 0.013(3)
C7 0.031(3) 0.019(3) 0.075(5) 0.002(3) 0.011(3) -0.002(2)
C8 0.045(3) 0.019(3) 0.045(4) -0.009(3) 0.011(3) 0.005(2)
C9 0.027(3) 0.024(3) 0.071(5) 0.005(3) 0.011(3) 0.009(2)
C10 0.037(3) 0.029(3) 0.054(5) 0.002(3) -0.002(3) 0.010(3)
C11 0.025(3) 0.045(4) 0.046(4) -0.011(3) -0.005(3) 0.006(3)
C12 0.028(3) 0.054(4) 0.061(5) -0.020(4) 0.007(3) -0.014(3)
C13 0.053(4) 0.031(3) 0.038(4) -0.006(3) 0.003(3) -0.009(3)
C14 0.032(3) 0.035(3) 0.057(5) -0.018(3) 0.005(3) 0.001(3)
C15 0.037(3) 0.041(3) 0.041(4) -0.006(3) 0.008(3) -0.008(3)
C16 0.025(3) 0.043(4) 0.056(4) 0.000(3) 0.020(3) 0.003(3)
C17 0.021(3) 0.033(3) 0.066(5) 0.005(3) 0.016(3) 0.003(2)
C18 0.021(3) 0.054(4) 0.051(4) 0.011(3) 0.008(3) 0.007(3)
C19 0.019(3) 0.047(4) 0.074(6) -0.009(4) 0.015(3) -0.003(3)
C20 0.027(3) 0.034(3) 0.076(6) 0.002(3) 0.023(3) -0.004(2)
C21 0.037(4) 0.058(4) 0.059(5) 0.001(4) 0.013(3) 0.007(3)
C22 0.027(3) 0.026(3) 0.039(4) 0.001(2) 0.012(3) 0.001(2)
C23 0.029(3) 0.033(3) 0.045(4) 0.001(3) 0.012(3) 0.000(2)
C24 0.037(3) 0.037(3) 0.048(4) -0.012(3) 0.008(3) 0.001(3)
C25 0.036(3) 0.031(3) 0.074(5) -0.012(3) 0.004(3) -0.005(3)
C26 0.041(3) 0.026(3) 0.054(4) -0.010(3) 0.009(3) -0.002(3)
C27 0.031(3) 0.026(3) 0.048(4) -0.002(3) 0.010(3) -0.002(2)
C28 0.026(3) 0.032(3) 0.044(4) -0.002(3) 0.015(3) 0.000(2)
C29 0.040(4) 0.027(3) 0.081(6) -0.001(3) 0.026(4) -0.005(3)
C30 0.043(4) 0.029(3) 0.078(6) 0.005(3) 0.031(4) -0.004(3)
C31 0.026(3) 0.050(4) 0.063(5) 0.003(4) 0.013(3) -0.008(3)
C32 0.028(3) 0.045(4) 0.061(5) 0.007(3) 0.018(3) 0.002(3)
C33 0.027(3) 0.033(3) 0.055(4) 0.008(3) 0.015(3) 0.003(2)

loop_
_atom_type_symbol
_atom_type_description
_atom_type_scat_dispersion_real
_atom_type_scat_dispersion_imag
_atom_type_scat_source
C C 0.0181 0.0091 'International Tables Vol C Tables 4.2.6.8 and 6.1.1.4'
H H 0 0 'International Tables Vol C Tables 4.2.6.8 and 6.1.1.4'
Mn Mn -0.5299 2.8052 'International Tables Vol C Tables 4.2.6.8 and 6.1.1.4'
Mo Mo -0.0483 2.7339 'International Tables Vol C Tables 4.2.6.8 and 6.1.1.4'
O O 0.0492 0.0322 'International Tables Vol C Tables 4.2.6.8 and 6.1.1.4'
P P 0.2955 0.4335 'International Tables Vol C Tables 4.2.6.8 and 6.1.1.4'

loop_
_geom_angle_atom_site_label_1
_geom_angle_atom_site_label_2
_geom_angle_atom_site_label_3
_geom_angle
C1 Mo1 P2 79.31(19)
C1 Mo1 C9 95.9(2)
P2 Mo1 C9 103.79(19)
C1 Mo1 C8 129.8(2)
P2 Mo1 C8 99.53(17)
C9 Mo1 C8 34.9(2)
C1 Mo1 C10 87.0(2)
P2 Mo1 C10 133.94(18)
C9 Mo1 C10 34.0(2)
C8 Mo1 C10 57.7(2)
C1 Mo1 C7 144.3(2)
P2 Mo1 C7 126.9(2)
C9 Mo1 C7 57.6(2)
C8 Mo1 C7 35.0(2)
C10 Mo1 C7 57.5(2)
C1 Mo1 P1 91.03(16)
P2 Mo1 P1 94.95(5)
C9 Mo1 P1 160.92(18)
C8 Mo1 P1 138.46(16)
C10 Mo1 P1 129.34(18)
C7 Mo1 P1 107.89(15)
C1 Mo1 C6 113.0(3)
P2 Mo1 C6 157.01(17)
C9 Mo1 C6 57.1(2)
C8 Mo1 C6 57.5(2)
C10 Mo1 C6 34.9(2)
C7 Mo1 C6 34.0(3)
P1 Mo1 C6 103.81(16)
C1 Mo1 Mo2 111.46(17)
P2 Mo1 Mo2 54.33(4)
C9 Mo1 Mo2 138.05(19)
C8 Mo1 Mo2 107.37(17)
C10 Mo1 Mo2 161.56(17)
C7 Mo1 Mo2 104.05(17)
P1 Mo1 Mo2 53.00(4)
C6 Mo1 Mo2 129.60(18)
C2 Mo2 C3 76.5(2)
C2 Mo2 C11 94.8(3)
C3 Mo2 C11 91.8(2)
C2 Mo2 C15 87.2(3)
C3 Mo2 C15 123.0(3)
C11 Mo2 C15 35.1(2)
C2 Mo2 C12 129.2(3)
C3 Mo2 C12 92.1(2)
C11 Mo2 C12 35.4(3)
C15 Mo2 C12 57.8(3)
C2 Mo2 C14 113.9(3)
C3 Mo2 C14 147.6(2)
C11 Mo2 C14 57.8(2)
C15 Mo2 C14 34.5(2)
C12 Mo2 C14 56.9(2)
C2 Mo2 C13 144.3(3)
C3 Mo2 C13 122.0(2)
C11 Mo2 C13 57.5(2)
C15 Mo2 C13 57.1(2)
C12 Mo2 C13 33.7(2)
C14 Mo2 C13 34.1(2)
C2 Mo2 P1 113.4(2)
C3 Mo2 P1 70.3(2)
C11 Mo2 P1 140.64(19)
C15 Mo2 P1 158.53(17)
C12 Mo2 P1 108.4(2)
C14 Mo2 P1 125.16(18)
C13 Mo2 P1 102.03(18)
C2 Mo2 P2 71.69(17)
C3 Mo2 P2 125.43(17)
C11 Mo2 P2 133.41(17)
C15 Mo2 P2 98.65(16)
C12 Mo2 P2 142.10(18)
C14 Mo2 P2 86.54(16)
C13 Mo2 P2 109.51(17)
P1 Mo2 P2 83.22(5)
C2 Mo2 Mo1 111.26(18)
C3 Mo2 Mo1 116.64(19)
C11 Mo2 Mo1 144.68(17)
C15 Mo2 Mo1 120.18(17)
C12 Mo2 Mo1 117.9(2)
C14 Mo2 Mo1 89.14(17)
C13 Mo2 Mo1 88.51(17)
P1 Mo2 Mo1 48.31(3)
P2 Mo2 Mo1 44.76(4)
C4 Mn1 C5 91.5(3)
C4 Mn1 C19 143.1(3)
C5 Mn1 C19 89.5(3)
C4 Mn1 C20 105.3(3)
C5 Mn1 C20 101.1(3)
C19 Mn1 C20 38.8(3)
C4 Mn1 C17 114.7(3)
C5 Mn1 C17 152.1(3)
C19 Mn1 C17 63.9(3)
C20 Mn1 C17 64.0(2)
C4 Mn1 C18 152.7(3)
C5 Mn1 C18 114.9(3)
C19 Mn1 C18 38.3(3)
C20 Mn1 C18 64.5(3)
C17 Mn1 C18 38.1(3)
C4 Mn1 P2 94.07(19)
C5 Mn1 P2 92.8(2)
C19 Mn1 P2 122.7(2)
C20 Mn1 P2 155.7(2)
C17 Mn1 P2 94.80(17)
C18 Mn1 P2 91.60(18)
C4 Mn1 C16 91.6(3)
C5 Mn1 C16 138.4(3)
C19 Mn1 C16 64.5(3)
C20 Mn1 C16 38.5(2)
C17 Mn1 C16 38.1(3)
C18 Mn1 C16 64.3(3)
P2 Mn1 C16 128.35(18)
C22 P1 C28 100.2(3)
C22 P1 Mo1 121.18(18)
C28 P1 Mo1 123.57(18)
C22 P1 Mo2 117.9(2)
C28 P1 Mo2 115.8(2)
Mo1 P1 Mo2 78.69(5)
Mn1 P2 Mo1 143.21(8)
Mn1 P2 Mo2 135.82(8)
Mo1 P2 Mo2 80.91(5)
O1 C1 Mo1 172.9(5)
O2 C2 Mo2 172.1(6)
O3 C3 Mo2 173.8(6)
O4 C4 Mn1 178.9(6)
O5 C5 Mn1 177.2(7)
C7 C6 C10 107.5(6)
C7 C6 Mo1 72.2(4)
C10 C6 Mo1 70.9(3)
C7 C6 H6 126.3
C10 C6 H6 126.3
Mo1 C6 H6 122.3
C6 C7 C8 107.9(6)
C6 C7 Mo1 73.7(3)
C8 C7 Mo1 70.7(3)
C6 C7 H7 126
C8 C7 H7 126
Mo1 C7 H7 121.3
C9 C8 C7 107.1(6)
C9 C8 Mo1 72.3(3)
C7 C8 Mo1 74.3(3)
C9 C8 H8 126.4
C7 C8 H8 126.4
Mo1 C8 H8 118.9
C10 C9 C8 109.7(6)
C10 C9 Mo1 74.1(4)
C8 C9 Mo1 72.7(3)
C10 C9 H9 125.2
C8 C9 H9 125.2
Mo1 C9 H9 119.7
C9 C10 C6 107.8(6)
C9 C10 Mo1 71.9(4)
C6 C10 Mo1 74.2(3)
C9 C10 H10 126.1
C6 C10 H10 126.1
Mo1 C10 H10 119.7
C15 C11 C12 107.5(6)
C15 C11 Mo2 73.6(4)
C12 C11 Mo2 74.6(4)
C15 C11 H11 126.3
C12 C11 H11 126.3
Mo2 C11 H11 117.6
C13 C12 C11 108.1(6)
C13 C12 Mo2 75.4(4)
C11 C12 Mo2 70.0(3)
C13 C12 H12 125.9
C11 C12 H12 125.9
Mo2 C12 H12 120.4
C12 C13 C14 108.4(6)
C12 C13 Mo2 70.9(4)
C14 C13 Mo2 72.3(4)
C12 C13 H13 125.8
C14 C13 H13 125.8
Mo2 C13 H13 122.7
C15 C14 C13 107.3(6)
C15 C14 Mo2 69.9(4)
C13 C14 Mo2 73.6(4)
C15 C14 H14 126.4
C13 C14 H14 126.4
Mo2 C14 H14 121.9
C11 C15 C14 108.7(6)
C11 C15 Mo2 71.3(4)
C14 C15 Mo2 75.6(4)
C11 C15 H15 125.7
C14 C15 H15 125.7
Mo2 C15 H15 119.2
C17 C16 C20 106.7(7)
C17 C16 C21 126.4(6)
C20 C16 C21 126.7(7)
C17 C16 Mn1 70.1(3)
C20 C16 Mn1 69.7(3)
C21 C16 Mn1 129.9(5)
C18 C17 C16 109.6(6)
C18 C17 Mn1 71.1(4)
C16 C17 Mn1 71.8(4)
C18 C17 H17 125.2
C16 C17 H17 125.2
Mn1 C17 H17 123.5
C17 C18 C19 107.5(7)
C17 C18 Mn1 70.8(4)
C19 C18 Mn1 70.4(4)
C17 C18 H18 126.2
C19 C18 H18 126.2
Mn1 C18 H18 124.2
C18 C19 C20 108.1(6)
C18 C19 Mn1 71.3(4)
C20 C19 Mn1 70.7(4)
C18 C19 H19 126
C20 C19 H19 126
Mn1 C19 H19 123.7
C19 C20 C16 108.1(6)
C19 C20 Mn1 70.6(3)
C16 C20 Mn1 71.8(3)
C19 C20 H20 126
C16 C20 H20 126
Mn1 C20 H20 123.3
C16 C21 H21A 109.5
C16 C21 H21B 109.5
H21A C21 H21B 109.5
C16 C21 H21C 109.5
H21A C21 H21C 109.5
H21B C21 H21C 109.5
C27 C22 C23 111.3(5)
C27 C22 P1 114.0(4)
C23 C22 P1 109.5(4)
C27 C22 H22 107.3
C23 C22 H22 107.3
P1 C22 H22 107.3
C24 C23 C22 113.5(5)
C24 C23 H23A 108.9
C22 C23 H23A 108.9
C24 C23 H23B 108.9
C22 C23 H23B 108.9
H23A C23 H23B 107.7
C23 C24 C25 111.7(6)
C23 C24 H24A 109.3
C25 C24 H24A 109.3
C23 C24 H24B 109.3
C25 C24 H24B 109.3
H24A C24 H24B 107.9
C26 C25 C24 109.6(6)
C26 C25 H25A 109.7
C24 C25 H25A 109.7
C26 C25 H25B 109.7
C24 C25 H25B 109.7
H25A C25 H25B 108.2
C25 C26 C27 111.8(5)
C25 C26 H26A 109.3
C27 C26 H26A 109.3
C25 C26 H26B 109.3
C27 C26 H26B 109.3
H26A C26 H26B 107.9
C22 C27 C26 111.8(5)
C22 C27 H27A 109.3
C26 C27 H27A 109.3
C22 C27 H27B 109.3
C26 C27 H27B 109.3
H27A C27 H27B 107.9
C29 C28 C33 109.8(5)
C29 C28 P1 114.5(4)
C33 C28 P1 114.9(4)
C29 C28 H28 105.6
C33 C28 H28 105.6
P1 C28 H28 105.6
C28 C29 C30 112.0(6)
C28 C29 H29A 109.2
C30 C29 H29A 109.2
C28 C29 H29B 109.2
C30 C29 H29B 109.2
H29A C29 H29B 107.9
C29 C30 C31 110.8(6)
C29 C30 H30A 109.5
C31 C30 H30A 109.5
C29 C30 H30B 109.5
C31 C30 H30B 109.5
H30A C30 H30B 108.1
C32 C31 C30 110.8(5)
C32 C31 H31A 109.5
C30 C31 H31A 109.5
C32 C31 H31B 109.5
C30 C31 H31B 109.5
H31A C31 H31B 108.1
C31 C32 C33 112.5(6)
C31 C32 H32A 109.1
C33 C32 H32A 109.1
C31 C32 H32B 109.1
C33 C32 H32B 109.1
H32A C32 H32B 107.8
C28 C33 C32 111.3(5)
C28 C33 H33A 109.4
C32 C33 H33A 109.4
C28 C33 H33B 109.4
C32 C33 H33B 109.4
H33A C33 H33B 108

loop_
_geom_bond_atom_site_label_1
_geom_bond_atom_site_label_2
_geom_bond_distance
Mo1 C1 1.942(6)
Mo1 P2 2.2333(16)
Mo1 C9 2.327(6)
Mo1 C8 2.332(5)
Mo1 C10 2.354(6)
Mo1 C7 2.378(6)
Mo1 P1 2.3848(14)
Mo1 C6 2.397(6)
Mo1 Mo2 3.1318(7)
Mo2 C2 1.933(6)
Mo2 C3 1.961(6)
Mo2 C11 2.289(6)
Mo2 C15 2.318(7)
Mo2 C12 2.349(6)
Mo2 C14 2.390(6)
Mo2 C13 2.406(6)
Mo2 P1 2.5507(17)
Mo2 P2 2.5765(14)
Mn1 C4 1.784(7)
Mn1 C5 1.787(7)
Mn1 C19 2.141(6)
Mn1 C20 2.143(6)
Mn1 C17 2.148(6)
Mn1 C18 2.152(7)
Mn1 P2 2.1528(17)
Mn1 C16 2.171(6)
P1 C22 1.874(6)
P1 C28 1.879(6)
O1 C1 1.161(7)
O2 C2 1.148(7)
O3 C3 1.160(7)
O4 C4 1.156(8)
O5 C5 1.149(8)
C6 C7 1.398(11)
C6 C10 1.427(9)
C6 H6 0.93
C7 C8 1.418(9)
C7 H7 0.93
C8 C9 1.398(9)
C8 H8 0.93
C9 C10 1.369(10)
C9 H9 0.93
C10 H10 0.93
C11 C15 1.388(9)
C11 C12 1.411(11)
C11 H11 0.93
C12 C13 1.379(10)
C12 H12 0.93
C13 C14 1.406(10)
C13 H13 0.93
C14 C15 1.397(10)
C14 H14 0.93
C15 H15 0.93
C16 C17 1.410(10)
C16 C20 1.423(9)
C16 C21 1.455(10)
C17 C18 1.405(10)
C17 H17 0.93
C18 C19 1.408(10)
C18 H18 0.93
C19 C20 1.422(11)
C19 H19 0.93
C20 H20 0.93
C21 H21A 0.96
C21 H21B 0.96
C21 H21C 0.96
C22 C27 1.534(8)
C22 C23 1.534(9)
C22 H22 0.98
C23 C24 1.513(9)
C23 H23A 0.97
C23 H23B 0.97
C24 C25 1.535(10)
C24 H24A 0.97
C24 H24B 0.97
C25 C26 1.525(11)
C25 H25A 0.97
C25 H25B 0.97
C26 C27 1.534(8)
C26 H26A 0.97
C26 H26B 0.97
C27 H27A 0.97
C27 H27B 0.97
C28 C29 1.507(8)
C28 C33 1.517(8)
C28 H28 0.98
C29 C30 1.511(9)
C29 H29A 0.97
C29 H29B 0.97
C30 C31 1.534(9)
C30 H30A 0.97
C30 H30B 0.97
C31 C32 1.495(10)
C31 H31A 0.97
C31 H31B 0.97
C32 C33 1.533(9)
C32 H32A 0.97
C32 H32B 0.97
C33 H33A 0.97
C33 H33B 0.97
